data_7251900
loop_
_publ_author_name
'Baskey, Manoj Kumar'
'Ghosh, Subhajit'
'Ahmed, Sabir'
'Dastidar, Parthasarathi'

_publ_section_title
;
 Carbamoyl azide--drug conjugates as supramolecular gelators: design,
 synthesis, crystal structures and anti-melanoma property
;
_journal_issue 20
_journal_name_full CrystEngComm
_journal_page_first 3210
_journal_page_last 3224
_journal_paper_doi 10.1039/D6CE00129G
_journal_volume 28
_journal_year 2026
_chemical_formula_moiety 'C15 H13 F N4 O, C15 H10 F N4 O'
_chemical_formula_sum 'C30 H23 F2 N8 O2'
_chemical_formula_weight 565.56
_space_group_crystal_system triclinic
_space_group_IT_number 2
_space_group_name_Hall '-P 1'
_space_group_name_H-M_alt 'P -1'
_atom_sites_solution_hydrogens geom
_atom_sites_solution_primary direct
_audit_creation_date 2020-12-09
_audit_creation_method
;
Olex2 1.2
(compiled 2018.05.29 svn.r3508 for OlexSys, GUI svn.r5506)
;
_audit_update_record
;
2020-12-09 deposited with the CCDC.	2026-03-27 downloaded from the CCDC.
;
_cell_angle_alpha 91.568(5)
_cell_angle_beta 92.708(5)
_cell_angle_gamma 103.339(5)
_cell_formula_units_Z 2
_cell_length_a 6.516(2)
_cell_length_b 10.111(3)
_cell_length_c 21.318(7)
_cell_measurement_reflns_used 1533
_cell_measurement_temperature 124.38
_cell_measurement_theta_max 19.135
_cell_measurement_theta_min 2.872
_cell_volume 1364.0(7)
_computing_cell_refinement 'SAINT V8.38A (?, 2016)'
_computing_data_reduction 'SAINT V8.38A (?, 2016)'
_computing_molecular_graphics 'Olex2 (Dolomanov et al., 2009)'
_computing_publication_material 'Olex2 (Dolomanov et al., 2009)'
_computing_structure_refinement 'XL (Sheldrick, 2008)'
_computing_structure_solution 'ShelXS (Sheldrick, 2008)'
_diffrn_ambient_temperature 124.38
_diffrn_measured_fraction_theta_full 1.000
_diffrn_measured_fraction_theta_max 1.000
_diffrn_measurement_device_type 'Bruker APEX-II CCD'
_diffrn_measurement_method '\f and \w scans'
_diffrn_radiation_type MoK\a
_diffrn_radiation_wavelength 0.71073
_diffrn_reflns_av_R_equivalents 0.1276
_diffrn_reflns_av_unetI/netI 0.0985
_diffrn_reflns_Laue_measured_fraction_full 1.000
_diffrn_reflns_Laue_measured_fraction_max 1.000
_diffrn_reflns_limit_h_max 7
_diffrn_reflns_limit_h_min -7
_diffrn_reflns_limit_k_max 11
_diffrn_reflns_limit_k_min -11
_diffrn_reflns_limit_l_max 23
_diffrn_reflns_limit_l_min -23
_diffrn_reflns_number 20695
_diffrn_reflns_point_group_measured_fraction_full 1.000
_diffrn_reflns_point_group_measured_fraction_max 1.000
_diffrn_reflns_theta_full 22.986
_diffrn_reflns_theta_max 22.986
_diffrn_reflns_theta_min 0.957
_diffrn_standards_number 0
_exptl_absorpt_coefficient_mu 0.100
_exptl_absorpt_correction_T_max 0.7449
_exptl_absorpt_correction_T_min 0.6506
_exptl_absorpt_correction_type multi-scan
_exptl_absorpt_process_details
'SADABS-2016/2 (Bruker,2016/2) was used for absorption correction. wR2(int) was 0.1200 before and 0.0682 after correction. The Ratio of minimum to maximum transmission is 0.8734. The \l/2 correction factor is Not present.'
_exptl_crystal_colour colourless
_exptl_crystal_colour_primary colourless
_exptl_crystal_density_diffrn 1.377
_exptl_crystal_description block
_exptl_crystal_F_000 586
_exptl_crystal_size_max 0.2
_exptl_crystal_size_mid 0.18
_exptl_crystal_size_min 0.12
_refine_diff_density_max 0.620
_refine_diff_density_min -0.451
_refine_diff_density_rms 0.123
_refine_ls_extinction_method none
_refine_ls_goodness_of_fit_ref 1.141
_refine_ls_hydrogen_treatment constr
_refine_ls_matrix_type full
_refine_ls_number_parameters 385
_refine_ls_number_reflns 3779
_refine_ls_number_restraints 0
_refine_ls_restrained_S_all 1.141
_refine_ls_R_factor_all 0.1869
_refine_ls_R_factor_gt 0.1198
_refine_ls_shift/su_max 0.000
_refine_ls_shift/su_mean 0.000
_refine_ls_structure_factor_coef Fsqd
_refine_ls_weighting_details 'w=1/[\s^2^(Fo^2^)+(0.1328P)^2^+13.3675P] where P=(Fo^2^+2Fc^2^)/3'
_refine_ls_weighting_scheme calc
_refine_ls_wR_factor_gt 0.3398
_refine_ls_wR_factor_ref 0.3780
_reflns_Friedel_coverage 0.000
_reflns_number_gt 2160
_reflns_number_total 3779
_reflns_threshold_expression 'I > 2\s(I)'
_cod_data_source_file d6ce00129g2.cif
_cod_data_source_block Flur_az
_cod_depositor_comments 'Adding full bibliography for 7251897--7251901.cif.'
_cod_original_cell_volume 1363.9(8)
_cod_database_code 7251900
_shelx_shelxl_version_number 2016/6
_shelx_space_group_comment
;
The symmetry employed for this shelxl refinement is uniquely defined
by the following loop, which should always be used as a source of
symmetry information in preference to the above space-group names.
They are only intended as comments.
;
_shelx_estimated_absorpt_t_max 0.988
_shelx_estimated_absorpt_t_min 0.980
_olex2_refinement_description
;
1. Fixed Uiso
 At 1.2 times of:
  All C(H) groups, All C(H,H) groups, All N(H) groups
 At 1.5 times of:
  All C(H,H,H) groups
2. Others
 Sof(H23A)=Sof(F2B)=Sof(C18B)=Sof(C19B)=Sof(C20B)=Sof(C21A)=Sof(C22A)=
 Sof(C17A)=1-FVAR(1)
 Sof(H23)=Sof(F2A)=Sof(C22B)=Sof(C17B)=Sof(C21B)=Sof(C18A)=Sof(C19A)=Sof(C20A)=
 FVAR(1)
3.a Ternary CH refined with riding coordinates:
 C13(H13), C23(H23A), C23(H23)
3.b Aromatic/amide H refined with riding coordinates:
 N1(H1), N5(H5), C6(H6), C2(H2), C3(H3), C12(H12), C8(H8), C11(H11), C20(H20),
 C17(H17), C21(H21), C10(H10), C18(H18), C19(H19), C9(H9)
3.c Idealised Me refined as rotating group:
 C24(H24A,H24B,H24C), C14(H14A,H14B,H14C)
;
_olex2_submission_special_instructions 'No special instructions were received'

loop_
_space_group_symop_operation_xyz
'x, y, z'
'-x, -y, -z'

loop_
_atom_site_label
_atom_site_type_symbol
_atom_site_fract_x
_atom_site_fract_y
_atom_site_fract_z
_atom_site_U_iso_or_equiv
_atom_site_adp_type
_atom_site_occupancy
_atom_site_site_symmetry_order
_atom_site_calc_flag
_atom_site_refinement_flags_posn
_atom_site_refinement_flags_adp
_atom_site_refinement_flags_occupancy
_atom_site_disorder_assembly
_atom_site_disorder_group
F1 F 0.4163(9) 0.5455(6) 0.7503(3) 0.0365(16) Uani 1 1 d . . . . .
O1 O 0.8744(10) 1.0023(6) 0.5734(3) 0.0246(16) Uani 1 1 d . . . . .
O2 O 0.8726(10) 0.5027(7) 0.5766(3) 0.0272(17) Uani 1 1 d . . . . .
N1 N 0.9150(12) 0.7921(8) 0.5974(4) 0.0238(19) Uani 1 1 d . . . . .
H1 H 0.888440 0.706242 0.584308 0.029 Uiso 1 1 calc R . . . .
N2 N 0.7408(11) 0.8161(8) 0.5054(4) 0.0237(19) Uani 1 1 d . . . . .
N6 N 0.7514(12) 0.3187(8) 0.5059(4) 0.0260(19) Uani 1 1 d . . . . .
N3 N 0.6769(13) 0.8979(9) 0.4703(4) 0.028(2) Uani 1 1 d . . . . .
N5 N 0.9300(12) 0.2952(8) 0.5956(4) 0.0251(19) Uani 1 1 d . . . . .
H5 H 0.917534 0.212292 0.579737 0.030 Uiso 1 1 calc R . . . .
N7 N 0.6836(12) 0.4005(9) 0.4711(4) 0.029(2) Uani 1 1 d . . . . .
N8 N 0.6185(14) 0.4631(10) 0.4369(4) 0.037(2) Uani 1 1 d . . . . .
C15 C 0.8510(13) 0.8820(10) 0.5606(4) 0.020(2) Uani 1 1 d . . . . .
C6 C 0.7063(16) 0.6836(9) 0.7074(5) 0.026(2) Uani 1 1 d . . . . .
H6 H 0.675305 0.628369 0.669858 0.032 Uiso 1 1 calc R . . . .
C25 C 0.8559(13) 0.3816(9) 0.5624(4) 0.018(2) Uani 1 1 d . . . . .
C5 C 0.5820(13) 0.6546(10) 0.7577(5) 0.023(2) Uani 1 1 d . . . . .
N4 N 0.6138(15) 0.9608(10) 0.4357(5) 0.041(2) Uani 1 1 d . . . . .
C13 C 1.0275(13) 0.8318(9) 0.6586(4) 0.021(2) Uani 1 1 d . . . . .
H13 H 1.082484 0.932760 0.660240 0.025 Uiso 1 1 calc R . . . .
C4 C 0.6145(16) 0.7304(10) 0.8139(5) 0.028(2) Uani 1 1 d . . . . .
C16 C 0.4129(17) 0.1820(11) 0.8484(5) 0.034(3) Uani 1 1 d . . . . .
C1 C 0.8793(15) 0.7955(10) 0.7121(5) 0.025(2) Uani 1 1 d . . . . .
C7 C 0.4753(16) 0.6968(11) 0.8678(5) 0.032(3) Uani 1 1 d . . . . .
C23 C 1.0338(15) 0.3305(9) 0.6588(5) 0.026(2) Uani 1 1 d . . . . .
H23A H 1.088529 0.431454 0.662690 0.031 Uiso 0.458(14) 1 calc R . P A 2
H23 H 1.091205 0.431286 0.661620 0.031 Uiso 0.542(14) 1 calc R . P A 1
C2 C 0.9194(16) 0.8700(10) 0.7685(5) 0.033(3) Uani 1 1 d . . . . .
H2 H 1.038781 0.944697 0.773194 0.039 Uiso 1 1 calc R . . . .
C3 C 0.7911(17) 0.8388(11) 0.8178(5) 0.038(3) Uani 1 1 d . . . . .
H3 H 0.823846 0.892863 0.855671 0.045 Uiso 1 1 calc R . . . .
C24 C 1.2179(14) 0.2643(10) 0.6682(5) 0.027(2) Uani 1 1 d . . . . .
H24A H 1.169474 0.165886 0.659955 0.041 Uiso 1 1 calc GR . . . .
H24B H 1.276697 0.282187 0.711618 0.041 Uiso 1 1 calc GR . . . .
H24C H 1.327023 0.301765 0.639255 0.041 Uiso 1 1 calc GR . . . .
C14 C 1.2143(15) 0.7671(10) 0.6656(5) 0.030(2) Uani 1 1 d . . . . .
H14A H 1.167035 0.668751 0.657047 0.045 Uiso 1 1 calc GR . . . .
H14B H 1.277305 0.784552 0.708586 0.045 Uiso 1 1 calc GR . . . .
H14C H 1.319671 0.806067 0.635822 0.045 Uiso 1 1 calc GR . . . .
C12 C 0.2591(16) 0.6594(11) 0.8592(5) 0.037(3) Uani 1 1 d . . . . .
H12 H 0.195595 0.653150 0.817829 0.044 Uiso 1 1 calc R . . . .
C8 C 0.5680(17) 0.7035(12) 0.9289(5) 0.042(3) Uani 1 1 d . . . . .
H8 H 0.717205 0.730375 0.935569 0.050 Uiso 1 1 calc R . . . .
C11 C 0.1318(17) 0.6305(11) 0.9096(6) 0.042(3) Uani 1 1 d . . . . .
H11 H -0.017600 0.605789 0.902877 0.050 Uiso 1 1 calc R . . . .
C20 C 0.236(2) 0.0296(12) 0.9236(6) 0.051(3) Uani 1 1 d . . . . .
H20 H 0.224606 -0.049991 0.947077 0.061 Uiso 1 1 calc R . . . .
C17 C 0.2712(17) 0.2639(12) 0.8570(5) 0.040(3) Uani 1 1 d . . . . .
H17 H 0.283416 0.344688 0.834328 0.048 Uiso 1 1 calc R . . . .
C21 C 0.3909(18) 0.0643(11) 0.8815(6) 0.044(3) Uani 1 1 d . . . . .
H21 H 0.484522 0.006389 0.875039 0.052 Uiso 1 1 calc R . . . .
C10 C 0.2236(18) 0.6381(13) 0.9695(6) 0.050(3) Uani 1 1 d . . . . .
H10 H 0.135621 0.620628 1.004044 0.060 Uiso 1 1 calc R . . . .
C18 C 0.1110(18) 0.2276(14) 0.8988(5) 0.045(3) Uani 1 1 d . . . . .
H18 H 0.013329 0.283132 0.904305 0.054 Uiso 1 1 calc R . . . .
F2B F 0.6937(19) 0.4338(11) 0.8464(6) 0.033(4) Uani 0.458(14) 1 d . . P A 2
C19 C 0.0952(18) 0.1131(13) 0.9313(6) 0.046(3) Uani 1 1 d . . . . .
H19 H -0.013568 0.089133 0.959922 0.055 Uiso 1 1 calc R . . . .
C9 C 0.4398(19) 0.6703(14) 0.9807(6) 0.052(3) Uani 1 1 d . . . . .
H9 H 0.501171 0.670233 1.021999 0.063 Uiso 1 1 calc R . . . .
F2A F 0.4709(17) 0.0096(11) 0.7508(5) 0.040(4) Uani 0.542(14) 1 d . . P A 1
C22B C 0.698(5) 0.336(4) 0.8048(13) 0.022(11) Uiso 0.542(14) 1 d . . P A 2
C17B C 0.588(6) 0.225(4) 0.8067(17) 0.025(14) Uiso 0.542(14) 1 d . . P A 2
C18B C 0.598(9) 0.118(6) 0.759(2) 0.03(2) Uiso 0.458(14) 1 d . . P A 2
C19B C 0.755(5) 0.166(4) 0.7137(17) 0.015(11) Uiso 0.458(14) 1 d . . P A 2
C20B C 0.862(7) 0.285(5) 0.713(2) 0.029(19) Uiso 0.458(14) 1 d . . P A 2
C21B C 0.851(9) 0.384(6) 0.758(3) 0.02(2) Uiso 0.542(14) 1 d . . P A 2
C18A C 0.604(6) 0.134(4) 0.7520(18) 0.018(13) Uiso 0.542(14) 1 d . . P A 1
C19A C 0.736(5) 0.154(4) 0.7030(16) 0.030(12) Uiso 0.542(14) 1 d . . P A 1
C20A C 0.885(5) 0.297(4) 0.7070(16) 0.011(12) Uiso 0.542(14) 1 d . . P A 1
C21A C 0.867(11) 0.386(8) 0.754(3) 0.03(3) Uiso 0.458(14) 1 d . . P A 1
C22A C 0.723(5) 0.360(3) 0.7967(17) 0.019(12) Uiso 0.458(14) 1 d . . P A 1
C17A C 0.572(7) 0.213(4) 0.797(2) 0.022(15) Uiso 0.458(14) 1 d . . P A 1

loop_
_atom_site_aniso_label
_atom_site_aniso_U_11
_atom_site_aniso_U_22
_atom_site_aniso_U_33
_atom_site_aniso_U_23
_atom_site_aniso_U_13
_atom_site_aniso_U_12
F1 0.037(3) 0.030(4) 0.036(4) -0.002(3) 0.001(3) -0.004(3)
O1 0.032(4) 0.017(4) 0.025(4) -0.001(3) 0.000(3) 0.006(3)
O2 0.030(4) 0.023(4) 0.029(4) 0.003(3) -0.001(3) 0.007(3)
N1 0.037(5) 0.011(4) 0.025(5) 0.003(4) 0.003(4) 0.009(4)
N2 0.018(4) 0.022(5) 0.030(5) 0.002(4) -0.002(4) 0.002(4)
N6 0.028(4) 0.023(5) 0.027(5) 0.003(4) 0.002(4) 0.008(4)
N3 0.031(5) 0.027(5) 0.028(5) 0.002(4) 0.006(4) 0.011(4)
N5 0.035(5) 0.017(5) 0.024(5) -0.001(4) -0.003(4) 0.010(4)
N7 0.023(5) 0.032(5) 0.031(5) -0.007(5) -0.003(4) 0.008(4)
N8 0.028(5) 0.042(6) 0.040(6) 0.011(5) 0.001(4) 0.003(4)
C15 0.017(5) 0.014(6) 0.026(6) -0.001(4) 0.010(4) -0.004(4)
C6 0.044(6) 0.014(5) 0.021(6) 0.000(4) 0.000(5) 0.008(5)
C25 0.013(5) 0.015(6) 0.026(6) 0.002(4) 0.006(4) -0.003(4)
C5 0.009(5) 0.023(6) 0.032(6) 0.005(5) -0.004(4) -0.004(4)
N4 0.043(6) 0.043(6) 0.039(6) 0.005(5) 0.012(5) 0.010(5)
C13 0.018(5) 0.013(5) 0.030(6) -0.005(4) -0.005(4) 0.001(4)
C4 0.036(6) 0.016(6) 0.033(6) 0.007(5) 0.006(5) 0.008(5)
C16 0.041(6) 0.031(7) 0.029(6) -0.004(5) 0.010(5) 0.005(5)
C1 0.033(6) 0.019(6) 0.029(6) 0.000(4) -0.001(5) 0.015(5)
C7 0.031(6) 0.034(7) 0.033(6) -0.010(5) 0.005(5) 0.014(5)
C23 0.027(5) 0.011(5) 0.035(6) -0.005(4) -0.001(5) -0.004(4)
C2 0.024(5) 0.025(6) 0.043(7) 0.003(5) 0.006(5) -0.007(5)
C3 0.038(6) 0.031(7) 0.041(7) -0.015(5) 0.003(6) 0.005(5)
C24 0.024(5) 0.018(6) 0.036(6) -0.007(5) -0.002(5) 0.000(4)
C14 0.026(5) 0.023(6) 0.040(6) -0.004(5) -0.001(5) 0.006(5)
C12 0.031(6) 0.042(7) 0.035(7) 0.000(5) -0.005(5) 0.007(5)
C8 0.034(6) 0.049(8) 0.038(7) -0.007(6) 0.003(5) 0.002(6)
C11 0.026(6) 0.033(7) 0.063(9) -0.005(6) 0.008(6) -0.001(5)
C20 0.066(9) 0.028(7) 0.048(8) 0.006(6) 0.020(7) -0.015(6)
C17 0.044(7) 0.043(7) 0.034(7) 0.002(5) 0.008(5) 0.010(6)
C21 0.046(7) 0.032(7) 0.052(8) 0.001(6) 0.001(6) 0.009(6)
C10 0.042(7) 0.051(8) 0.052(8) -0.013(6) 0.016(6) 0.001(6)
C18 0.040(7) 0.068(9) 0.031(7) -0.002(6) 0.006(6) 0.020(6)
F2B 0.046(8) 0.013(7) 0.033(8) -0.007(5) 0.007(6) -0.003(6)
C19 0.040(7) 0.050(8) 0.043(8) -0.011(6) 0.016(6) -0.002(6)
C9 0.047(8) 0.072(10) 0.033(7) -0.003(6) 0.007(6) 0.004(7)
F2A 0.044(7) 0.020(7) 0.045(7) -0.004(5) 0.012(5) -0.018(5)

loop_
_atom_type_symbol
_atom_type_description
_atom_type_scat_dispersion_real
_atom_type_scat_dispersion_imag
_atom_type_scat_source
C C 0.0033 0.0016 'International Tables Vol C Tables 4.2.6.8 and 6.1.1.4'
H H 0.0000 0.0000 'International Tables Vol C Tables 4.2.6.8 and 6.1.1.4'
F F 0.0171 0.0103 'International Tables Vol C Tables 4.2.6.8 and 6.1.1.4'
N N 0.0061 0.0033 'International Tables Vol C Tables 4.2.6.8 and 6.1.1.4'
O O 0.0106 0.0060 'International Tables Vol C Tables 4.2.6.8 and 6.1.1.4'

loop_
_geom_angle_atom_site_label_1
_geom_angle_atom_site_label_2
_geom_angle_atom_site_label_3
_geom_angle
_geom_angle_site_symmetry_1
_geom_angle_site_symmetry_3
_geom_angle_publ_flag
C15 N1 H1 118.8 . . ?
C15 N1 C13 122.3(8) . . ?
C13 N1 H1 118.8 . . ?
N3 N2 C15 112.0(8) . . ?
N7 N6 C25 113.0(8) . . ?
N4 N3 N2 173.9(10) . . ?
C25 N5 H5 118.7 . . ?
C25 N5 C23 122.7(8) . . ?
C23 N5 H5 118.7 . . ?
N8 N7 N6 174.0(10) . . ?
O1 C15 N1 125.5(9) . . ?
O1 C15 N2 123.8(8) . . ?
N1 C15 N2 110.6(8) . . ?
C5 C6 H6 120.4 . . ?
C5 C6 C1 119.2(9) . . ?
C1 C6 H6 120.4 . . ?
O2 C25 N6 122.9(8) . . ?
O2 C25 N5 126.2(9) . . ?
N5 C25 N6 111.0(8) . . ?
F1 C5 C6 116.5(9) . . ?
F1 C5 C4 119.3(9) . . ?
C6 C5 C4 124.2(9) . . ?
N1 C13 H13 108.0 . . ?
N1 C13 C1 111.1(7) . . ?
N1 C13 C14 110.2(7) . . ?
C1 C13 H13 108.0 . . ?
C14 C13 H13 108.0 . . ?
C14 C13 C1 111.4(8) . . ?
C5 C4 C7 122.9(9) . . ?
C5 C4 C3 115.2(9) . . ?
C3 C4 C7 121.8(9) . . ?
C17 C16 C17B 119.5(17) . . ?
C17 C16 C17A 119.9(19) . . ?
C21 C16 C17 118.9(10) . . ?
C21 C16 C17B 121.5(17) . . ?
C21 C16 C17A 120.8(19) . . ?
C6 C1 C13 122.0(8) . . ?
C2 C1 C6 117.7(9) . . ?
C2 C1 C13 120.2(9) . . ?
C12 C7 C4 121.9(10) . . ?
C12 C7 C8 119.0(10) . . ?
C8 C7 C4 119.1(9) . . ?
N5 C23 H23A 108.4 . . ?
N5 C23 H23 107.6 . . ?
N5 C23 C24 110.8(8) . . ?
N5 C23 C20B 110.0(19) . . ?
C24 C23 H23A 108.4 . . ?
C24 C23 H23 107.6 . . ?
C24 C23 C20B 110.7(18) . . ?
C20B C23 H23A 108.4 . . ?
C20A C23 N5 111.3(15) . . ?
C20A C23 H23 107.6 . . ?
C20A C23 C24 111.8(15) . . ?
C1 C2 H2 119.2 . . ?
C3 C2 C1 121.6(10) . . ?
C3 C2 H2 119.2 . . ?
C4 C3 H3 119.0 . . ?
C2 C3 C4 122.0(10) . . ?
C2 C3 H3 119.0 . . ?
C23 C24 H24A 109.5 . . ?
C23 C24 H24B 109.5 . . ?
C23 C24 H24C 109.5 . . ?
H24A C24 H24B 109.5 . . ?
H24A C24 H24C 109.5 . . ?
H24B C24 H24C 109.5 . . ?
C13 C14 H14A 109.5 . . ?
C13 C14 H14B 109.5 . . ?
C13 C14 H14C 109.5 . . ?
H14A C14 H14B 109.5 . . ?
H14A C14 H14C 109.5 . . ?
H14B C14 H14C 109.5 . . ?
C7 C12 H12 119.3 . . ?
C7 C12 C11 121.3(11) . . ?
C11 C12 H12 119.3 . . ?
C7 C8 H8 119.9 . . ?
C7 C8 C9 120.2(10) . . ?
C9 C8 H8 119.9 . . ?
C12 C11 H11 120.3 . . ?
C10 C11 C12 119.4(11) . . ?
C10 C11 H11 120.3 . . ?
C21 C20 H20 120.5 . . ?
C21 C20 C19 119.0(12) . . ?
C19 C20 H20 120.5 . . ?
C16 C17 H17 119.9 . . ?
C16 C17 C18 120.1(11) . . ?
C18 C17 H17 119.9 . . ?
C16 C21 H21 119.4 . . ?
C20 C21 C16 121.1(11) . . ?
C20 C21 H21 119.4 . . ?
C11 C10 H10 119.1 . . ?
C11 C10 C9 121.8(11) . . ?
C9 C10 H10 119.1 . . ?
C17 C18 H18 120.1 . . ?
C19 C18 C17 119.8(11) . . ?
C19 C18 H18 120.1 . . ?
C20 C19 H19 119.5 . . ?
C18 C19 C20 121.1(11) . . ?
C18 C19 H19 119.5 . . ?
C8 C9 H9 120.9 . . ?
C10 C9 C8 118.2(12) . . ?
C10 C9 H9 120.9 . . ?
F2B C22B C21B 111(3) . . ?
C17B C22B F2B 122(3) . . ?
C17B C22B C21B 126(4) . . ?
C16 C17B C18B 113(3) . . ?
C22B C17B C16 126(3) . . ?
C22B C17B C18B 121(4) . . ?
C19B C18B C17B 112(4) . . ?
C20B C19B C18B 125(4) . . ?
C19B C20B C23 121(4) . . ?
C19B C20B C21B 122(5) . . ?
C21B C20B C23 117(5) . . ?
C20B C21B C22B 114(5) . . ?
F2A C18A C19A 114(3) . . ?
C17A C18A F2A 113(3) . . ?
C17A C18A C19A 133(4) . . ?
C18A C19A C20A 112(3) . . ?
C23 C20A C19A 118(3) . . ?
C21A C20A C23 123(4) . . ?
C21A C20A C19A 119(4) . . ?
C22A C21A C20A 124(6) . . ?
C21A C22A C17A 119(4) . . ?
C16 C17A C22A 119(3) . . ?
C18A C17A C16 129(4) . . ?
C18A C17A C22A 112(4) . . ?

loop_
_geom_bond_atom_site_label_1
_geom_bond_atom_site_label_2
_geom_bond_distance
_geom_bond_site_symmetry_2
_geom_bond_publ_flag
F1 C5 1.353(10) . ?
O1 C15 1.212(10) . ?
O2 C25 1.232(11) . ?
N1 H1 0.8800 . ?
N1 C15 1.341(12) . ?
N1 C13 1.465(11) . ?
N2 N3 1.257(12) . ?
N2 C15 1.416(12) . ?
N6 N7 1.266(12) . ?
N6 C25 1.414(12) . ?
N3 N4 1.111(12) . ?
N5 H5 0.8800 . ?
N5 C25 1.301(12) . ?
N5 C23 1.474(12) . ?
N7 N8 1.109(11) . ?
C6 H6 0.9500 . ?
C6 C5 1.372(14) . ?
C6 C1 1.398(14) . ?
C5 C4 1.385(14) . ?
C13 H13 1.0000 . ?
C13 C1 1.528(14) . ?
C13 C14 1.513(12) . ?
C4 C7 1.494(14) . ?
C4 C3 1.391(14) . ?
C16 C17 1.389(15) . ?
C16 C21 1.382(16) . ?
C16 C17B 1.47(4) . ?
C16 C17A 1.53(5) . ?
C1 C2 1.381(14) . ?
C7 C12 1.374(14) . ?
C7 C8 1.403(15) . ?
C23 H23A 1.0000 . ?
C23 H23 1.0000 . ?
C23 C24 1.512(13) . ?
C23 C20B 1.64(5) . ?
C23 C20A 1.44(4) . ?
C2 H2 0.9500 . ?
C2 C3 1.372(15) . ?
C3 H3 0.9500 . ?
C24 H24A 0.9800 . ?
C24 H24B 0.9800 . ?
C24 H24C 0.9800 . ?
C14 H14A 0.9800 . ?
C14 H14B 0.9800 . ?
C14 H14C 0.9800 . ?
C12 H12 0.9500 . ?
C12 C11 1.384(15) . ?
C8 H8 0.9500 . ?
C8 C9 1.417(16) . ?
C11 H11 0.9500 . ?
C11 C10 1.378(17) . ?
C20 H20 0.9500 . ?
C20 C21 1.374(16) . ?
C20 C19 1.393(17) . ?
C17 H17 0.9500 . ?
C17 C18 1.395(16) . ?
C21 H21 0.9500 . ?
C10 H10 0.9500 . ?
C10 C9 1.378(16) . ?
C18 H18 0.9500 . ?
C18 C19 1.352(17) . ?
F2B C22B 1.31(3) . ?
C19 H19 0.9500 . ?
C9 H9 0.9500 . ?
F2A C18A 1.35(4) . ?
C22B C17B 1.19(4) . ?
C22B C21B 1.45(7) . ?
C17B C18B 1.49(7) . ?
C18B C19B 1.44(6) . ?
C19B C20B 1.25(5) . ?
C20B C21B 1.39(8) . ?
C18A C19A 1.37(5) . ?
C18A C17A 1.30(6) . ?
C19A C20A 1.53(5) . ?
C20A C21A 1.35(8) . ?
C21A C22A 1.33(9) . ?
C22A C17A 1.58(6) . ?
